data_7002120
loop_
_publ_author_name
'Arnold, Polly L.'
'Casely, Ian J.'
'Turner, Zo\"e R.'
'Bellabarba, Ronan'
'Tooze, Robert B.'

_publ_section_title
;
 Magnesium and zinc complexes of functionalised, saturated
 N-heterocyclic carbene ligands: carbene lability and
 functionalisation, and lactide polymerisation catalysis
;
_journal_issue 35
_journal_name_full 'Dalton Transactions'
_journal_page_first 7236
_journal_paper_doi 10.1039/b907034f
_journal_year 2009
_chemical_formula_moiety 'C25 H47 N3 O Si2 Zn'
_chemical_formula_sum 'C25 H47 N3 O Si2 Zn'
_chemical_formula_weight 527.21
_chemical_name_systematic
;
?
;
_space_group_IT_number 14
_symmetry_cell_setting monoclinic
_symmetry_space_group_name_Hall '-P 2yn'
_symmetry_space_group_name_H-M 'P 1 21/n 1'
_atom_sites_solution_hydrogens geom
_atom_sites_solution_primary direct
_atom_sites_solution_secondary difmap
_audit_creation_method SHELXL-97
_cell_angle_alpha 90.00
_cell_angle_beta 101.3390(10)
_cell_angle_gamma 90.00
_cell_formula_units_Z 4
_cell_length_a 11.2450(4)
_cell_length_b 11.7949(5)
_cell_length_c 23.0602(8)
_cell_measurement_reflns_used 9995
_cell_measurement_temperature 150(2)
_cell_measurement_theta_max 30.45
_cell_measurement_theta_min 2.45
_cell_volume 2998.9(2)
_computing_cell_refinement 'SAINT (Siemens, 1995)'
_computing_data_collection 'SMART (Siemens, 1993)'
_computing_data_reduction 'SAINT (Siemens, 1995)'
_computing_molecular_graphics 'ORTEP (Farrugia, 1997)'
_computing_publication_material 'enCIFer (Allen et al., 2004)'
_computing_structure_refinement 'SHELXL-97 (Sheldrick, 1997)'
_computing_structure_solution 'SIR-92 (Giacovazzo, 1994)'
_diffrn_ambient_temperature 150(2)
_diffrn_measured_fraction_theta_full 'ACTA 50'
_diffrn_measured_fraction_theta_max 0.948
_diffrn_measurement_device_type 'Bruker SMART APEX CCD area detector'
_diffrn_measurement_method 'Omega scans'
_diffrn_radiation_monochromator graphite
_diffrn_radiation_source 'fine-focus sealed tube'
_diffrn_radiation_type MoK\a
_diffrn_radiation_wavelength 0.71073
_diffrn_reflns_av_R_equivalents 0.0337
_diffrn_reflns_av_sigmaI/netI 0.0400
_diffrn_reflns_limit_h_max 16
_diffrn_reflns_limit_h_min -16
_diffrn_reflns_limit_k_max 16
_diffrn_reflns_limit_k_min -16
_diffrn_reflns_limit_l_max 32
_diffrn_reflns_limit_l_min -31
_diffrn_reflns_number 30818
_diffrn_reflns_theta_full 'ACTA 50'
_diffrn_reflns_theta_max 30.53
_diffrn_reflns_theta_min 1.80
_diffrn_standards_decay_% 0
_diffrn_standards_number 0
_exptl_absorpt_coefficient_mu 0.919
_exptl_absorpt_correction_T_max 0.795
_exptl_absorpt_correction_T_min 0.701
_exptl_absorpt_correction_type multi-scan
_exptl_absorpt_process_details SADABS
_exptl_crystal_colour COLOURLESS
_exptl_crystal_density_diffrn 1.168
_exptl_crystal_density_method 'not measured'
_exptl_crystal_description BLOCK
_exptl_crystal_F_000 1136
_exptl_crystal_size_max 0.30
_exptl_crystal_size_mid 0.30
_exptl_crystal_size_min 0.25
_refine_diff_density_max 0.591
_refine_diff_density_min -0.352
_refine_diff_density_rms 0.071
_refine_ls_extinction_method none
_refine_ls_goodness_of_fit_ref 1.198
_refine_ls_hydrogen_treatment RIDING
_refine_ls_matrix_type full
_refine_ls_number_parameters 301
_refine_ls_number_reflns 8688
_refine_ls_number_restraints 0
_refine_ls_restrained_S_all 1.198
_refine_ls_R_factor_all 0.0677
_refine_ls_R_factor_gt 0.0546
_refine_ls_shift/su_max 0.001
_refine_ls_shift/su_mean 0.000
_refine_ls_structure_factor_coef Fsqd
_refine_ls_weighting_details 'calc w=1/[\s^2^(Fo^2^)+(0.0351P)^2^+2.0169P] where P=(Fo^2^+2Fc^2^)/3'
_refine_ls_weighting_scheme calc
_refine_ls_wR_factor_gt 0.1105
_refine_ls_wR_factor_ref 0.1158
_reflns_number_gt 7357
_reflns_number_total 8688
_reflns_threshold_expression >2sigma(I)
_cod_data_source_file b907034f.txt
_cod_data_source_block po8075
_cod_depositor_comments
;
The following automatic conversions were performed:
'_symmetry_cell_setting' value 'MONOCLINIC' changed to 'monoclinic'
according to '/home/saulius/struct/CIF-dictionaries/cif_core.dic'
dictionary named 'cif_core.dic' version 2.4.1 from
2010-06-29.

'_exptl_absorpt_correction_type' value 'MULTI-SCAN' changed
to 'multi-scan' according to
'/home/saulius/struct/CIF-dictionaries/cif_core.dic' dictionary named
'cif_core.dic' version 2.4.1 from 2010-06-29.

Automatic conversion script
Id: cif_fix_enum 1527 2010-12-29 10:47:43Z saulius 
;
_cod_original_sg_symbol_H-M P21/N
_cod_database_code 7002120

loop_
_symmetry_equiv_pos_as_xyz
'x, y, z'
'-x+1/2, y+1/2, -z+1/2'
'-x, -y, -z'
'x-1/2, -y-1/2, z-1/2'

loop_
_atom_site_label
_atom_site_type_symbol
_atom_site_fract_x
_atom_site_fract_y
_atom_site_fract_z
_atom_site_U_iso_or_equiv
_atom_site_adp_type
_atom_site_occupancy
_atom_site_symmetry_multiplicity
_atom_site_calc_flag
_atom_site_refinement_flags
_atom_site_disorder_assembly
_atom_site_disorder_group
C1 C 0.29756(18) 0.15042(18) 0.33384(9) 0.0193(4) Uani 1 1 d . . .
C5 C 0.46963(19) 0.04381(19) 0.37471(9) 0.0237(4) Uani 1 1 d . . .
H5A H 0.4577 -0.0283 0.3948 0.028 Uiso 1 1 calc R . .
H5B H 0.5533 0.0714 0.3894 0.028 Uiso 1 1 calc R . .
C6 C 0.44298(18) 0.02992(19) 0.30744(9) 0.0237(4) Uani 1 1 d . . .
H6A H 0.5092 0.0617 0.2898 0.028 Uiso 1 1 calc R . .
H6B H 0.4308 -0.0507 0.2959 0.028 Uiso 1 1 calc R . .
C7 C 0.2719(2) 0.1072(2) 0.22749(9) 0.0287(5) Uani 1 1 d . . .
H7A H 0.1918 0.0694 0.2212 0.034 Uiso 1 1 calc R . .
H7B H 0.3217 0.0671 0.2030 0.034 Uiso 1 1 calc R . .
C8 C 0.2537(2) 0.2307(2) 0.20563(10) 0.0282(5) Uani 1 1 d . . .
C9 C 0.1973(3) 0.2245(2) 0.13981(11) 0.0448(7) Uani 1 1 d . . .
H9A H 0.1216 0.1811 0.1343 0.067 Uiso 1 1 calc R . .
H9B H 0.2538 0.1870 0.1186 0.067 Uiso 1 1 calc R . .
H9C H 0.1802 0.3013 0.1242 0.067 Uiso 1 1 calc R . .
C10 C 0.3758(3) 0.2924(3) 0.21445(13) 0.0422(6) Uani 1 1 d . . .
H10A H 0.3629 0.3708 0.2006 0.063 Uiso 1 1 calc R . .
H10B H 0.4290 0.2537 0.1918 0.063 Uiso 1 1 calc R . .
H10C H 0.4137 0.2921 0.2565 0.063 Uiso 1 1 calc R . .
C21 C 0.36780(18) 0.16886(18) 0.44111(9) 0.0207(4) Uani 1 1 d . . .
C22 C 0.44016(19) 0.26083(18) 0.46525(9) 0.0227(4) Uani 1 1 d . . .
C23 C 0.4278(2) 0.2979(2) 0.52122(10) 0.0293(5) Uani 1 1 d . . .
H23 H 0.4759 0.3594 0.5392 0.035 Uiso 1 1 calc R . .
C24 C 0.3469(3) 0.2466(2) 0.55096(11) 0.0360(6) Uani 1 1 d . . .
H24 H 0.3385 0.2743 0.5886 0.043 Uiso 1 1 calc R . .
C25 C 0.2786(2) 0.1558(2) 0.52642(10) 0.0328(5) Uani 1 1 d . . .
H25 H 0.2239 0.1210 0.5476 0.039 Uiso 1 1 calc R . .
C26 C 0.28799(19) 0.11354(19) 0.47081(9) 0.0243(4) Uani 1 1 d . . .
C27 C -0.0784(3) 0.1032(3) 0.25335(16) 0.0596(9) Uani 1 1 d . . .
H27A H -0.0185 0.1183 0.2287 0.089 Uiso 1 1 calc R . .
H27B H -0.1509 0.0690 0.2291 0.089 Uiso 1 1 calc R . .
H27C H -0.0437 0.0510 0.2853 0.089 Uiso 1 1 calc R . .
C28 C -0.1828(3) 0.3331(3) 0.22163(13) 0.0531(8) Uani 1 1 d . . .
H28A H -0.2039 0.4071 0.2362 0.080 Uiso 1 1 calc R . .
H28B H -0.2555 0.2982 0.1979 0.080 Uiso 1 1 calc R . .
H28C H -0.1216 0.3433 0.1971 0.080 Uiso 1 1 calc R . .
C29 C -0.2489(3) 0.2088(4) 0.32434(16) 0.0668(11) Uani 1 1 d . . .
H29A H -0.2233 0.1521 0.3553 0.100 Uiso 1 1 calc R . .
H29B H -0.3183 0.1797 0.2957 0.100 Uiso 1 1 calc R . .
H29C H -0.2723 0.2787 0.3422 0.100 Uiso 1 1 calc R . .
C30 C -0.1007(3) 0.5109(2) 0.36584(13) 0.0452(7) Uani 1 1 d . . .
H30A H -0.0738 0.5512 0.3336 0.068 Uiso 1 1 calc R . .
H30B H -0.0979 0.5624 0.3994 0.068 Uiso 1 1 calc R . .
H30C H -0.1840 0.4841 0.3523 0.068 Uiso 1 1 calc R . .
C31 C -0.0456(2) 0.3219(3) 0.45537(12) 0.0399(6) Uani 1 1 d . . .
H31A H -0.1237 0.2835 0.4430 0.060 Uiso 1 1 calc R . .
H31B H -0.0534 0.3814 0.4840 0.060 Uiso 1 1 calc R . .
H31C H 0.0158 0.2669 0.4736 0.060 Uiso 1 1 calc R . .
C32 C 0.1577(2) 0.4417(2) 0.41744(10) 0.0311(5) Uani 1 1 d . . .
H32A H 0.2112 0.3786 0.4331 0.047 Uiso 1 1 calc R . .
H32B H 0.1558 0.4971 0.4489 0.047 Uiso 1 1 calc R . .
H32C H 0.1882 0.4781 0.3851 0.047 Uiso 1 1 calc R . .
C220 C 0.52534(19) 0.31945(19) 0.43114(10) 0.0244(4) Uani 1 1 d . . .
H220 H 0.5603 0.2597 0.4087 0.029 Uiso 1 1 calc R . .
C221 C 0.4578(2) 0.4041(2) 0.38591(10) 0.0299(5) Uani 1 1 d . . .
H22A H 0.3928 0.3648 0.3588 0.045 Uiso 1 1 calc R . .
H22B H 0.5145 0.4375 0.3635 0.045 Uiso 1 1 calc R . .
H22C H 0.4227 0.4643 0.4066 0.045 Uiso 1 1 calc R . .
C222 C 0.6315(2) 0.3799(2) 0.47086(11) 0.0333(5) Uani 1 1 d . . .
H22D H 0.6006 0.4432 0.4911 0.050 Uiso 1 1 calc R . .
H22E H 0.6874 0.4088 0.4467 0.050 Uiso 1 1 calc R . .
H22F H 0.6744 0.3264 0.5002 0.050 Uiso 1 1 calc R . .
C260 C 0.2152(2) 0.0104(2) 0.44547(10) 0.0285(5) Uani 1 1 d . . .
H260 H 0.2405 -0.0099 0.4076 0.034 Uiso 1 1 calc R . .
C261 C 0.0790(2) 0.0338(2) 0.43142(13) 0.0406(6) Uani 1 1 d . . .
H26A H 0.0516 0.0537 0.4679 0.061 Uiso 1 1 calc R . .
H26B H 0.0360 -0.0340 0.4140 0.061 Uiso 1 1 calc R . .
H26C H 0.0622 0.0969 0.4033 0.061 Uiso 1 1 calc R . .
C262 C 0.2432(3) -0.0910(2) 0.48713(12) 0.0403(6) Uani 1 1 d . . .
H26D H 0.3305 -0.1064 0.4947 0.060 Uiso 1 1 calc R . .
H26E H 0.1990 -0.1576 0.4689 0.060 Uiso 1 1 calc R . .
H26F H 0.2180 -0.0739 0.5245 0.060 Uiso 1 1 calc R . .
N1 N 0.33009(16) 0.09549(15) 0.28972(8) 0.0234(4) Uani 1 1 d . . .
N2 N 0.37860(14) 0.12982(15) 0.38336(7) 0.0187(3) Uani 1 1 d . . .
N3 N 0.00298(15) 0.29461(17) 0.33249(8) 0.0241(4) Uani 1 1 d . . .
O1 O 0.17334(15) 0.28956(14) 0.23391(7) 0.0297(4) Uani 1 1 d . . .
Si1 Si -0.12066(6) 0.23930(6) 0.28584(3) 0.03265(16) Uani 1 1 d . . .
Si2 Si 0.00151(5) 0.38686(6) 0.38925(3) 0.02437(14) Uani 1 1 d . . .
Zn1 Zn 0.15121(2) 0.25248(2) 0.310719(10) 0.02033(7) Uani 1 1 d . . .

loop_
_atom_site_aniso_label
_atom_site_aniso_U_11
_atom_site_aniso_U_22
_atom_site_aniso_U_33
_atom_site_aniso_U_23
_atom_site_aniso_U_13
_atom_site_aniso_U_12
C1 0.0218(9) 0.0177(10) 0.0187(9) -0.0001(8) 0.0046(7) -0.0020(8)
C5 0.0227(9) 0.0196(11) 0.0274(11) -0.0011(8) 0.0019(8) 0.0065(8)
C6 0.0213(9) 0.0224(11) 0.0272(11) -0.0050(9) 0.0043(8) 0.0027(8)
C7 0.0393(12) 0.0272(12) 0.0176(10) -0.0044(9) 0.0008(9) 0.0057(10)
C8 0.0398(13) 0.0256(12) 0.0198(10) 0.0000(8) 0.0070(9) 0.0054(10)
C9 0.075(2) 0.0352(15) 0.0216(12) 0.0014(10) 0.0027(12) 0.0121(14)
C10 0.0455(15) 0.0417(16) 0.0441(16) 0.0021(13) 0.0202(12) -0.0020(13)
C21 0.0221(9) 0.0208(11) 0.0183(9) 0.0008(8) 0.0015(7) 0.0048(8)
C22 0.0235(10) 0.0217(11) 0.0211(10) 0.0008(8) -0.0002(8) 0.0054(8)
C23 0.0354(12) 0.0271(12) 0.0220(10) -0.0034(9) -0.0030(9) 0.0033(10)
C24 0.0499(15) 0.0375(15) 0.0204(11) -0.0039(10) 0.0066(10) 0.0052(12)
C25 0.0402(13) 0.0356(14) 0.0252(11) 0.0038(10) 0.0130(10) 0.0023(11)
C26 0.0276(10) 0.0233(11) 0.0221(10) 0.0039(8) 0.0049(8) 0.0028(9)
C27 0.0459(17) 0.053(2) 0.073(2) -0.0279(17) -0.0065(15) -0.0100(15)
C28 0.0411(15) 0.067(2) 0.0438(16) -0.0010(15) -0.0107(12) -0.0083(15)
C29 0.0339(15) 0.106(3) 0.062(2) -0.008(2) 0.0130(14) -0.0339(18)
C30 0.0429(15) 0.0402(16) 0.0492(16) -0.0034(13) 0.0009(12) 0.0183(13)
C31 0.0395(14) 0.0472(17) 0.0377(14) 0.0005(12) 0.0192(11) 0.0010(12)
C32 0.0285(11) 0.0351(13) 0.0290(12) -0.0049(10) 0.0039(9) -0.0024(10)
C220 0.0213(9) 0.0211(11) 0.0306(11) -0.0044(9) 0.0045(8) -0.0008(8)
C221 0.0306(11) 0.0275(12) 0.0306(12) 0.0035(10) 0.0040(9) -0.0055(10)
C222 0.0254(11) 0.0271(13) 0.0435(14) -0.0025(10) -0.0031(10) -0.0024(9)
C260 0.0323(11) 0.0256(12) 0.0288(11) 0.0034(9) 0.0090(9) -0.0040(9)
C261 0.0326(13) 0.0369(15) 0.0516(16) 0.0104(12) 0.0065(11) -0.0046(11)
C262 0.0514(16) 0.0277(14) 0.0414(15) 0.0092(11) 0.0082(12) -0.0012(12)
N1 0.0291(9) 0.0200(9) 0.0204(8) -0.0020(7) 0.0037(7) 0.0061(7)
N2 0.0182(7) 0.0182(9) 0.0192(8) -0.0015(7) 0.0028(6) 0.0026(7)
N3 0.0166(8) 0.0275(10) 0.0274(9) -0.0034(8) 0.0025(7) -0.0008(7)
O1 0.0381(9) 0.0284(9) 0.0240(8) 0.0052(7) 0.0093(7) 0.0108(7)
Si1 0.0203(3) 0.0393(4) 0.0371(4) -0.0058(3) 0.0026(3) -0.0067(3)
Si2 0.0196(3) 0.0270(3) 0.0268(3) -0.0008(2) 0.0051(2) 0.0032(2)
Zn1 0.01849(12) 0.02008(14) 0.02157(13) -0.00081(9) 0.00185(9) 0.00146(9)

loop_
_atom_type_symbol
_atom_type_description
_atom_type_scat_dispersion_real
_atom_type_scat_dispersion_imag
_atom_type_scat_source
C C 0.0033 0.0016 'International Tables Vol C Tables 4.2.6.8 and 6.1.1.4'
H H 0.0000 0.0000 'International Tables Vol C Tables 4.2.6.8 and 6.1.1.4'
N N 0.0061 0.0033 'International Tables Vol C Tables 4.2.6.8 and 6.1.1.4'
O O 0.0106 0.0060 'International Tables Vol C Tables 4.2.6.8 and 6.1.1.4'
Si Si 0.0817 0.0704 'International Tables Vol C Tables 4.2.6.8 and 6.1.1.4'
Zn Zn 0.2839 1.4301 'International Tables Vol C Tables 4.2.6.8 and 6.1.1.4'

loop_
_geom_angle_atom_site_label_1
_geom_angle_atom_site_label_2
_geom_angle_atom_site_label_3
_geom_angle
_geom_angle_site_symmetry_1
_geom_angle_site_symmetry_3
_geom_angle_publ_flag
N1 C1 N2 108.93(18) . . ?
N1 C1 Zn1 115.09(14) . . ?
N2 C1 Zn1 135.73(15) . . ?
N2 C5 C6 101.94(16) . . ?
N2 C5 H5A 111.4 . . ?
C6 C5 H5A 111.4 . . ?
N2 C5 H5B 111.4 . . ?
C6 C5 H5B 111.4 . . ?
H5A C5 H5B 109.2 . . ?
N1 C6 C5 102.21(16) . . ?
N1 C6 H6A 111.3 . . ?
C5 C6 H6A 111.3 . . ?
N1 C6 H6B 111.3 . . ?
C5 C6 H6B 111.3 . . ?
H6A C6 H6B 109.2 . . ?
N1 C7 C8 114.55(18) . . ?
N1 C7 H7A 108.6 . . ?
C8 C7 H7A 108.6 . . ?
N1 C7 H7B 108.6 . . ?
C8 C7 H7B 108.6 . . ?
H7A C7 H7B 107.6 . . ?
O1 C8 C9 107.9(2) . . ?
O1 C8 C10 110.3(2) . . ?
C9 C8 C10 109.9(2) . . ?
O1 C8 C7 111.91(19) . . ?
C9 C8 C7 106.39(19) . . ?
C10 C8 C7 110.3(2) . . ?
C8 C9 H9A 109.5 . . ?
C8 C9 H9B 109.5 . . ?
H9A C9 H9B 109.5 . . ?
C8 C9 H9C 109.5 . . ?
H9A C9 H9C 109.5 . . ?
H9B C9 H9C 109.5 . . ?
C8 C10 H10A 109.5 . . ?
C8 C10 H10B 109.5 . . ?
H10A C10 H10B 109.5 . . ?
C8 C10 H10C 109.5 . . ?
H10A C10 H10C 109.5 . . ?
H10B C10 H10C 109.5 . . ?
C26 C21 C22 123.10(19) . . ?
C26 C21 N2 119.04(19) . . ?
C22 C21 N2 117.85(18) . . ?
C23 C22 C21 117.0(2) . . ?
C23 C22 C220 121.6(2) . . ?
C21 C22 C220 121.43(19) . . ?
C24 C23 C22 121.1(2) . . ?
C24 C23 H23 119.4 . . ?
C22 C23 H23 119.4 . . ?
C25 C24 C23 120.4(2) . . ?
C25 C24 H24 119.8 . . ?
C23 C24 H24 119.8 . . ?
C24 C25 C26 121.2(2) . . ?
C24 C25 H25 119.4 . . ?
C26 C25 H25 119.4 . . ?
C21 C26 C25 117.1(2) . . ?
C21 C26 C260 122.48(19) . . ?
C25 C26 C260 120.4(2) . . ?
Si1 C27 H27A 109.5 . . ?
Si1 C27 H27B 109.5 . . ?
H27A C27 H27B 109.5 . . ?
Si1 C27 H27C 109.5 . . ?
H27A C27 H27C 109.5 . . ?
H27B C27 H27C 109.5 . . ?
Si1 C28 H28A 109.5 . . ?
Si1 C28 H28B 109.5 . . ?
H28A C28 H28B 109.5 . . ?
Si1 C28 H28C 109.5 . . ?
H28A C28 H28C 109.5 . . ?
H28B C28 H28C 109.5 . . ?
Si1 C29 H29A 109.5 . . ?
Si1 C29 H29B 109.5 . . ?
H29A C29 H29B 109.5 . . ?
Si1 C29 H29C 109.5 . . ?
H29A C29 H29C 109.5 . . ?
H29B C29 H29C 109.5 . . ?
Si2 C30 H30A 109.5 . . ?
Si2 C30 H30B 109.5 . . ?
H30A C30 H30B 109.5 . . ?
Si2 C30 H30C 109.5 . . ?
H30A C30 H30C 109.5 . . ?
H30B C30 H30C 109.5 . . ?
Si2 C31 H31A 109.5 . . ?
Si2 C31 H31B 109.5 . . ?
H31A C31 H31B 109.5 . . ?
Si2 C31 H31C 109.5 . . ?
H31A C31 H31C 109.5 . . ?
H31B C31 H31C 109.5 . . ?
Si2 C32 H32A 109.5 . . ?
Si2 C32 H32B 109.5 . . ?
H32A C32 H32B 109.5 . . ?
Si2 C32 H32C 109.5 . . ?
H32A C32 H32C 109.5 . . ?
H32B C32 H32C 109.5 . . ?
C22 C220 C222 113.50(19) . . ?
C22 C220 C221 111.71(17) . . ?
C222 C220 C221 109.12(19) . . ?
C22 C220 H220 107.4 . . ?
C222 C220 H220 107.4 . . ?
C221 C220 H220 107.4 . . ?
C220 C221 H22A 109.5 . . ?
C220 C221 H22B 109.5 . . ?
H22A C221 H22B 109.5 . . ?
C220 C221 H22C 109.5 . . ?
H22A C221 H22C 109.5 . . ?
H22B C221 H22C 109.5 . . ?
C220 C222 H22D 109.5 . . ?
C220 C222 H22E 109.5 . . ?
H22D C222 H22E 109.5 . . ?
C220 C222 H22F 109.5 . . ?
H22D C222 H22F 109.5 . . ?
H22E C222 H22F 109.5 . . ?
C26 C260 C261 112.3(2) . . ?
C26 C260 C262 110.87(19) . . ?
C261 C260 C262 110.5(2) . . ?
C26 C260 H260 107.7 . . ?
C261 C260 H260 107.7 . . ?
C262 C260 H260 107.7 . . ?
C260 C261 H26A 109.5 . . ?
C260 C261 H26B 109.5 . . ?
H26A C261 H26B 109.5 . . ?
C260 C261 H26C 109.5 . . ?
H26A C261 H26C 109.5 . . ?
H26B C261 H26C 109.5 . . ?
C260 C262 H26D 109.5 . . ?
C260 C262 H26E 109.5 . . ?
H26D C262 H26E 109.5 . . ?
C260 C262 H26F 109.5 . . ?
H26D C262 H26F 109.5 . . ?
H26E C262 H26F 109.5 . . ?
C1 N1 C7 124.94(18) . . ?
C1 N1 C6 113.49(17) . . ?
C7 N1 C6 121.13(17) . . ?
C1 N2 C21 124.50(17) . . ?
C1 N2 C5 112.49(16) . . ?
C21 N2 C5 122.04(16) . . ?
Si2 N3 Si1 126.64(11) . . ?
Si2 N3 Zn1 120.77(10) . . ?
Si1 N3 Zn1 112.39(10) . . ?
C8 O1 Zn1 122.61(14) . . ?
N3 Si1 C28 113.77(12) . . ?
N3 Si1 C29 112.44(13) . . ?
C28 Si1 C29 106.64(17) . . ?
N3 Si1 C27 109.87(12) . . ?
C28 Si1 C27 105.98(16) . . ?
C29 Si1 C27 107.76(18) . . ?
N3 Si2 C32 109.77(10) . . ?
N3 Si2 C31 114.26(12) . . ?
C32 Si2 C31 104.81(12) . . ?
N3 Si2 C30 112.04(11) . . ?
C32 Si2 C30 108.20(13) . . ?
C31 Si2 C30 107.36(13) . . ?
O1 Zn1 N3 118.16(8) . . ?
O1 Zn1 C1 97.73(7) . . ?
N3 Zn1 C1 142.79(8) . . ?

loop_
_geom_bond_atom_site_label_1
_geom_bond_atom_site_label_2
_geom_bond_distance
_geom_bond_site_symmetry_2
_geom_bond_publ_flag
C1 N1 1.317(3) . ?
C1 N2 1.336(2) . ?
C1 Zn1 2.024(2) . ?
C5 N2 1.482(3) . ?
C5 C6 1.530(3) . ?
C5 H5A 0.9900 . ?
C5 H5B 0.9900 . ?
C6 N1 1.474(3) . ?
C6 H6A 0.9900 . ?
C6 H6B 0.9900 . ?
C7 N1 1.462(3) . ?
C7 C8 1.541(3) . ?
C7 H7A 0.9900 . ?
C7 H7B 0.9900 . ?
C8 O1 1.398(3) . ?
C8 C9 1.527(3) . ?
C8 C10 1.532(4) . ?
C9 H9A 0.9800 . ?
C9 H9B 0.9800 . ?
C9 H9C 0.9800 . ?
C10 H10A 0.9800 . ?
C10 H10B 0.9800 . ?
C10 H10C 0.9800 . ?
C21 C26 1.394(3) . ?
C21 C22 1.404(3) . ?
C21 N2 1.437(3) . ?
C22 C23 1.395(3) . ?
C22 C220 1.520(3) . ?
C23 C24 1.382(4) . ?
C23 H23 0.9500 . ?
C24 C25 1.374(4) . ?
C24 H24 0.9500 . ?
C25 C26 1.399(3) . ?
C25 H25 0.9500 . ?
C26 C260 1.518(3) . ?
C27 Si1 1.872(3) . ?
C27 H27A 0.9800 . ?
C27 H27B 0.9800 . ?
C27 H27C 0.9800 . ?
C28 Si1 1.871(3) . ?
C28 H28A 0.9800 . ?
C28 H28B 0.9800 . ?
C28 H28C 0.9800 . ?
C29 Si1 1.871(3) . ?
C29 H29A 0.9800 . ?
C29 H29B 0.9800 . ?
C29 H29C 0.9800 . ?
C30 Si2 1.874(3) . ?
C30 H30A 0.9800 . ?
C30 H30B 0.9800 . ?
C30 H30C 0.9800 . ?
C31 Si2 1.873(3) . ?
C31 H31A 0.9800 . ?
C31 H31B 0.9800 . ?
C31 H31C 0.9800 . ?
C32 Si2 1.864(2) . ?
C32 H32A 0.9800 . ?
C32 H32B 0.9800 . ?
C32 H32C 0.9800 . ?
C220 C222 1.530(3) . ?
C220 C221 1.533(3) . ?
C220 H220 1.0000 . ?
C221 H22A 0.9800 . ?
C221 H22B 0.9800 . ?
C221 H22C 0.9800 . ?
C222 H22D 0.9800 . ?
C222 H22E 0.9800 . ?
C222 H22F 0.9800 . ?
C260 C261 1.526(3) . ?
C260 C262 1.527(3) . ?
C260 H260 1.0000 . ?
C261 H26A 0.9800 . ?
C261 H26B 0.9800 . ?
C261 H26C 0.9800 . ?
C262 H26D 0.9800 . ?
C262 H26E 0.9800 . ?
C262 H26F 0.9800 . ?
N3 Si2 1.705(2) . ?
N3 Si1 1.7110(18) . ?
N3 Zn1 1.8991(18) . ?
O1 Zn1 1.8878(16) . ?

loop_
_geom_torsion_atom_site_label_1
_geom_torsion_atom_site_label_2
_geom_torsion_atom_site_label_3
_geom_torsion_atom_site_label_4
_geom_torsion
_geom_torsion_site_symmetry_1
_geom_torsion_site_symmetry_2
_geom_torsion_site_symmetry_3
_geom_torsion_site_symmetry_4
_geom_torsion_publ_flag
N2 C5 C6 N1 -8.6(2) . . . . ?
N1 C7 C8 O1 -64.7(3) . . . . ?
N1 C7 C8 C9 177.7(2) . . . . ?
N1 C7 C8 C10 58.4(3) . . . . ?
C26 C21 C22 C23 -1.2(3) . . . . ?
N2 C21 C22 C23 179.63(18) . . . . ?
C26 C21 C22 C220 -179.48(19) . . . . ?
N2 C21 C22 C220 1.4(3) . . . . ?
C21 C22 C23 C24 -0.6(3) . . . . ?
C220 C22 C23 C24 177.6(2) . . . . ?
C22 C23 C24 C25 1.5(4) . . . . ?
C23 C24 C25 C26 -0.6(4) . . . . ?
C22 C21 C26 C25 2.1(3) . . . . ?
N2 C21 C26 C25 -178.76(19) . . . . ?
C22 C21 C26 C260 -176.8(2) . . . . ?
N2 C21 C26 C260 2.4(3) . . . . ?
C24 C25 C26 C21 -1.2(3) . . . . ?
C24 C25 C26 C260 177.7(2) . . . . ?
C23 C22 C220 C222 26.2(3) . . . . ?
C21 C22 C220 C222 -155.6(2) . . . . ?
C23 C22 C220 C221 -97.6(2) . . . . ?
C21 C22 C220 C221 80.5(2) . . . . ?
C21 C26 C260 C261 -114.5(2) . . . . ?
C25 C26 C260 C261 66.7(3) . . . . ?
C21 C26 C260 C262 121.4(2) . . . . ?
C25 C26 C260 C262 -57.4(3) . . . . ?
N2 C1 N1 C7 -172.7(2) . . . . ?
Zn1 C1 N1 C7 2.5(3) . . . . ?
N2 C1 N1 C6 -0.2(3) . . . . ?
Zn1 C1 N1 C6 174.98(14) . . . . ?
C8 C7 N1 C1 49.0(3) . . . . ?
C8 C7 N1 C6 -122.9(2) . . . . ?
C5 C6 N1 C1 6.0(2) . . . . ?
C5 C6 N1 C7 178.83(19) . . . . ?
N1 C1 N2 C21 -175.19(19) . . . . ?
Zn1 C1 N2 C21 11.1(3) . . . . ?
N1 C1 N2 C5 -6.3(2) . . . . ?
Zn1 C1 N2 C5 179.99(17) . . . . ?
C26 C21 N2 C1 76.6(3) . . . . ?
C22 C21 N2 C1 -104.2(2) . . . . ?
C26 C21 N2 C5 -91.3(2) . . . . ?
C22 C21 N2 C5 87.9(2) . . . . ?
C6 C5 N2 C1 9.6(2) . . . . ?
C6 C5 N2 C21 178.82(18) . . . . ?
C9 C8 O1 Zn1 144.19(17) . . . . ?
C10 C8 O1 Zn1 -95.7(2) . . . . ?
C7 C8 O1 Zn1 27.5(3) . . . . ?
Si2 N3 Si1 C28 84.61(18) . . . . ?
Zn1 N3 Si1 C28 -90.19(16) . . . . ?
Si2 N3 Si1 C29 -36.7(2) . . . . ?
Zn1 N3 Si1 C29 148.45(17) . . . . ?
Si2 N3 Si1 C27 -156.76(17) . . . . ?
Zn1 N3 Si1 C27 28.44(18) . . . . ?
Si1 N3 Si2 C32 -169.63(14) . . . . ?
Zn1 N3 Si2 C32 4.78(16) . . . . ?
Si1 N3 Si2 C31 72.99(17) . . . . ?
Zn1 N3 Si2 C31 -112.61(14) . . . . ?
Si1 N3 Si2 C30 -49.39(19) . . . . ?
Zn1 N3 Si2 C30 125.02(15) . . . . ?
C8 O1 Zn1 N3 -156.30(17) . . . . ?
C8 O1 Zn1 C1 13.56(19) . . . . ?
Si2 N3 Zn1 O1 -117.86(12) . . . . ?
Si1 N3 Zn1 O1 57.28(14) . . . . ?
Si2 N3 Zn1 C1 78.91(18) . . . . ?
Si1 N3 Zn1 C1 -105.94(14) . . . . ?
N1 C1 Zn1 O1 -30.20(17) . . . . ?
N2 C1 Zn1 O1 143.3(2) . . . . ?
N1 C1 Zn1 N3 134.92(16) . . . . ?
N2 C1 Zn1 N3 -51.6(3) . . . . ?
